data_2203932
loop_
_publ_author_name
'Yue, Zheng-Yu'
' Jin, Hui-Jie'
'Yan, Peng-Fei '
' Gao, Po'

_publ_section_title
;Diaquatris(nicotinato-\k<i>O</i>)bis(1,10-phenanthroline-\k^2^<i>N</i>,<i>N</i>')praseodymium(III)
 trihydrate
;
_journal_issue 7
_journal_name_full 'Acta Crystallographica Section E'
_journal_page_first m890
_journal_page_last m892
_journal_paper_doi 10.1107/S1600536804012711
_journal_volume 60
_journal_year 2004
_chemical_formula_iupac '[Pr (C6 H4 N O2)3 (C12 H8 N2)2 (H2 O)2], 3H2 O'
_chemical_formula_moiety 'C42 H32 N7 O8 Pr, 3H2 O'
_chemical_formula_sum 'C42 H38 N7 O11 Pr'
_chemical_formula_weight 957.70
_chemical_name_systematic
;
Diaquatris(nicotinato-\kO)bis(1,10-phenanthroline-\k^2^N,N')praseodymium(III)
trihydrate
;
_space_group_IT_number 2
_symmetry_cell_setting triclinic
_symmetry_space_group_name_Hall '-P 1'
_symmetry_space_group_name_H-M 'P -1'
_atom_sites_solution_hydrogens geom
_atom_sites_solution_primary direct
_atom_sites_solution_secondary difmap
_cell_angle_alpha 84.966(5)
_cell_angle_beta 80.597(5)
_cell_angle_gamma 84.398(5)
_cell_formula_units_Z 2
_cell_length_a 9.058(3)
_cell_length_b 12.922(5)
_cell_length_c 17.826(6)
_cell_measurement_reflns_used 885
_cell_measurement_temperature 293(2)
_cell_measurement_theta_max 26.2966
_cell_measurement_theta_min 2.8933
_cell_volume 2043.1(12)
_computing_cell_refinement SMART
_computing_data_collection 'SMART (Bruker, 1998)'
_computing_data_reduction 'SAINT (Bruker, 1998)'
_computing_molecular_graphics 'SHELXTL (Bruker, 1998)'
_computing_publication_material SHELXTL
_computing_structure_refinement 'SHELXL97 (Sheldrick, 1997)'
_computing_structure_solution 'SHELXS97 (Sheldrick, 1997)'
_diffrn_ambient_temperature 293(2)
_diffrn_detector_area_resol_mean 0
_diffrn_measured_fraction_theta_full 0.986
_diffrn_measured_fraction_theta_max 0.986
_diffrn_measurement_device_type 'Bruker SMART CCD area-detector'
_diffrn_measurement_method '\f and \w scans'
_diffrn_radiation_monochromator graphite
_diffrn_radiation_source 'fine-focus sealed tube'
_diffrn_radiation_type MoK\a
_diffrn_radiation_wavelength 0.71073
_diffrn_reflns_av_R_equivalents 0.0234
_diffrn_reflns_av_sigmaI/netI 0.0500
_diffrn_reflns_limit_h_max 11
_diffrn_reflns_limit_h_min -11
_diffrn_reflns_limit_k_max 12
_diffrn_reflns_limit_k_min -16
_diffrn_reflns_limit_l_max 22
_diffrn_reflns_limit_l_min -17
_diffrn_reflns_number 11836
_diffrn_reflns_theta_full 26.40
_diffrn_reflns_theta_max 26.40
_diffrn_reflns_theta_min 2.03
_diffrn_standards_decay_% 0
_diffrn_standards_interval_count 0
_diffrn_standards_interval_time 0
_diffrn_standards_number 0
_exptl_absorpt_coefficient_mu 1.263
_exptl_absorpt_correction_T_max 0.7686
_exptl_absorpt_correction_T_min 0.7514
_exptl_absorpt_correction_type multi-scan
_exptl_absorpt_process_details '(SADABS; Sheldrick, 1996; Blessing, 1995)'
_exptl_crystal_colour Colorless
_exptl_crystal_density_diffrn 1.557
_exptl_crystal_density_method 'not measured'
_exptl_crystal_description Prism
_exptl_crystal_F_000 972
_exptl_crystal_size_max 0.24
_exptl_crystal_size_mid 0.24
_exptl_crystal_size_min 0.22
_refine_diff_density_max 0.322
_refine_diff_density_min -0.420
_refine_ls_extinction_method none
_refine_ls_goodness_of_fit_ref 1.026
_refine_ls_hydrogen_treatment mixed
_refine_ls_matrix_type full
_refine_ls_number_parameters 590
_refine_ls_number_reflns 8275
_refine_ls_number_restraints 11
_refine_ls_restrained_S_all 1.025
_refine_ls_R_factor_all 0.0435
_refine_ls_R_factor_gt 0.0315
_refine_ls_shift/su_max 0.003
_refine_ls_shift/su_mean 0.000
_refine_ls_structure_factor_coef Fsqd
_refine_ls_weighting_details 'calc w=1/[\s^2^(Fo^2^)+(0.0268P)^2^] where P=(Fo^2^+2Fc^2^)/3'
_refine_ls_weighting_scheme calc
_refine_ls_wR_factor_gt 0.0612
_refine_ls_wR_factor_ref 0.0646
_reflns_number_gt 7083
_reflns_number_total 8275
_reflns_threshold_expression I>2\s(I)
_cod_data_source_file ob6368.cif
_cod_data_source_block I
_cod_depositor_comments
;
The following automatic conversions were performed:
'_geom_bond_publ_flag' value 'Yes' changed to 'yes' according to
'/home/saulius/struct/CIF-dictionaries/cif_core.dic' dictionary named
'cif_core.dic' version 2.4.1 from 2010-06-29 (9
times).

'_geom_hbond_publ_flag' value 'Yes' changed to 'yes' according to
'/home/saulius/struct/CIF-dictionaries/cif_core.dic' dictionary named
'cif_core.dic' version 2.4.1 from 2010-06-29 (5 times).

Automatic conversion script
Id: cif_fix_enum 1527 2010-12-29 10:47:43Z saulius 

The following automatic conversions were performed:

'_chemical_melting_point' value 'not measured' was changed to '?' -
the value is undefined or not given.

Automatic conversion script
Id: cif_fix_values 1646 2011-03-28 12:23:43Z adriana 

The following automatic conversions were performed:

'_chemical_melting_point' value 'not measured' was changed to '?' -
the value is undefined or not given.

'_geom_bond_publ_flag' value
'Yes' changed to 'yes' according to
/home/saulius/struct/CIF-dictionaries/cif_core.dic dictionary named
'cif_core.dic' version 2.4.1 from 2010-06-29 (9
times).

'_geom_hbond_publ_flag' value 'Yes' changed to 'yes'
according to /home/saulius/struct/CIF-dictionaries/cif_core.dic
dictionary named 'cif_core.dic' version 2.4.1 from 2010-06-29 (5
times).

Automatic conversion script
Id: cif_fix_values 1715 2011-07-08 13:25:40Z adriana 
;
_cod_database_code 2203932
_cod_database_fobs_code 2203932

loop_
_symmetry_equiv_pos_as_xyz
'x, y, z'
'-x, -y, -z'

loop_
_atom_site_label
_atom_site_fract_x
_atom_site_fract_y
_atom_site_fract_z
_atom_site_U_iso_or_equiv
_atom_site_adp_type
_atom_site_calc_flag
_atom_site_refinement_flags
_atom_site_occupancy
_atom_site_type_symbol
Pr1 0.585016(17) 0.741776(12) 0.736335(8) 0.02610(5) Uani d . 1 Pr
N1 0.7053(4) 0.2525(2) 0.74781(18) 0.0622(8) Uani d . 1 N
N2 0.9309(4) 0.6561(3) 0.39066(16) 0.0766(11) Uani d . 1 N
N3 0.9577(4) 0.7757(3) 1.00074(19) 0.0809(11) Uani d . 1 N
N4 0.7489(3) 0.59784(18) 0.81641(13) 0.0354(6) Uani d . 1 N
N5 0.4956(3) 0.70233(19) 0.88708(13) 0.0370(6) Uani d . 1 N
N6 0.6894(3) 0.90469(17) 0.64088(13) 0.0335(5) Uani d . 1 N
N7 0.5065(3) 0.77360(19) 0.59616(13) 0.0384(6) Uani d . 1 N
C1 0.4487(3) 0.4978(2) 0.72692(16) 0.0373(7) Uani d . 1 C
C2 0.5028(4) 0.3842(2) 0.73885(16) 0.0377(7) Uani d . 1 C
C3 0.4002(4) 0.3108(3) 0.76359(18) 0.0513(9) Uani d . 1 C
H3A 0.2976 0.3300 0.7688 0.062 Uiso calc R 1 H
C4 0.4523(5) 0.2091(3) 0.7803(2) 0.0683(12) Uani d . 1 C
H4A 0.3857 0.1583 0.7966 0.082 Uiso calc R 1 H
C5 0.6028(6) 0.1845(3) 0.7726(2) 0.0712(12) Uani d . 1 C
H5A 0.6369 0.1160 0.7854 0.085 Uiso calc R 1 H
C6 0.6517(4) 0.3512(2) 0.73088(18) 0.0468(8) Uani d . 1 C
H6A 0.7206 0.3999 0.7126 0.056 Uiso calc R 1 H
C7 0.9077(3) 0.7076(2) 0.59628(16) 0.0364(7) Uani d . 1 C
C8 0.8813(3) 0.6593(2) 0.52674(16) 0.0374(7) Uani d . 1 C
C9 0.9531(4) 0.6910(3) 0.45559(18) 0.0577(10) Uani d . 1 C
H9A 1.0221 0.7405 0.4527 0.069 Uiso calc R 1 H
C10 0.8347(5) 0.5840(3) 0.3963(2) 0.0746(12) Uani d . 1 C
H10A 0.8209 0.5559 0.3519 0.089 Uiso calc R 1 H
C11 0.7541(5) 0.5485(3) 0.4639(2) 0.0720(12) Uani d . 1 C
H11A 0.6848 0.4997 0.4649 0.086 Uiso calc R 1 H
C12 0.7778(4) 0.5865(3) 0.53043(19) 0.0546(9) Uani d . 1 C
H12A 0.7250 0.5635 0.5771 0.065 Uiso calc R 1 H
C13 0.6952(3) 0.8909(2) 0.86584(16) 0.0356(7) Uani d . 1 C
C14 0.7768(3) 0.8759(2) 0.93345(16) 0.0377(7) Uani d . 1 C
C15 0.7392(4) 0.9408(3) 0.99188(19) 0.0569(9) Uani d . 1 C
H15A 0.6646 0.9953 0.9895 0.068 Uiso calc R 1 H
C16 0.8135(5) 0.9241(4) 1.0541(2) 0.0777(13) Uani d . 1 C
H16A 0.7919 0.9679 1.0939 0.093 Uiso calc R 1 H
C17 0.9191(5) 0.8418(4) 1.0558(2) 0.0873(15) Uani d . 1 C
H17A 0.9678 0.8307 1.0982 0.105 Uiso calc R 1 H
C18 0.8865(4) 0.7947(3) 0.94056(19) 0.0553(9) Uani d . 1 C
H18A 0.9120 0.7508 0.9010 0.066 Uiso calc R 1 H
C19 0.8681(4) 0.5423(3) 0.78323(19) 0.0496(8) Uani d . 1 C
H19A 0.8942 0.5528 0.7306 0.060 Uiso calc R 1 H
C20 0.9576(4) 0.4688(3) 0.8220(2) 0.0600(10) Uani d . 1 C
H20A 1.0396 0.4313 0.7955 0.072 Uiso calc R 1 H
C21 0.9230(4) 0.4528(3) 0.8987(2) 0.0579(10) Uani d . 1 C
H21A 0.9801 0.4034 0.9254 0.070 Uiso calc R 1 H
C22 0.8001(4) 0.5117(3) 0.93739(18) 0.0451(8) Uani d . 1 C
C23 0.7606(5) 0.5018(3) 1.0183(2) 0.0594(10) Uani d . 1 C
H23A 0.8168 0.4545 1.0470 0.071 Uiso calc R 1 H
C24 0.6442(5) 0.5595(3) 1.05295(19) 0.0611(10) Uani d . 1 C
H24A 0.6230 0.5538 1.1059 0.073 Uiso calc R 1 H
C25 0.5506(4) 0.6302(3) 1.01122(18) 0.0483(8) Uani d . 1 C
C26 0.4252(5) 0.6895(3) 1.0451(2) 0.0627(10) Uani d . 1 C
H26A 0.4013 0.6863 1.0980 0.075 Uiso calc R 1 H
C27 0.3376(4) 0.7518(3) 1.0025(2) 0.0610(10) Uani d . 1 C
H27A 0.2541 0.7917 1.0253 0.073 Uiso calc R 1 H
C28 0.3755(4) 0.7549(3) 0.92248(19) 0.0500(8) Uani d . 1 C
H28A 0.3131 0.7960 0.8931 0.060 Uiso calc R 1 H
C29 0.5832(3) 0.6408(2) 0.93100(16) 0.0371(7) Uani d . 1 C
C30 0.7136(3) 0.5822(2) 0.89337(15) 0.0351(7) Uani d . 1 C
C31 0.7717(3) 0.9725(2) 0.66200(17) 0.0406(7) Uani d . 1 C
H31A 0.7802 0.9709 0.7134 0.049 Uiso calc R 1 H
C32 0.8468(4) 1.0465(2) 0.61192(18) 0.0457(8) Uani d . 1 C
H32A 0.9027 1.0930 0.6298 0.055 Uiso calc R 1 H
C33 0.8364(4) 1.0492(2) 0.53662(19) 0.0465(8) Uani d . 1 C
H33A 0.8865 1.0973 0.5022 0.056 Uiso calc R 1 H
C34 0.7501(3) 0.9794(2) 0.51102(16) 0.0375(7) Uani d . 1 C
C35 0.7334(4) 0.9791(3) 0.43327(17) 0.0485(8) Uani d . 1 C
H35A 0.7838 1.0251 0.3972 0.058 Uiso calc R 1 H
C36 0.6461(4) 0.9136(3) 0.41111(18) 0.0513(9) Uani d . 1 C
H36A 0.6378 0.9145 0.3597 0.062 Uiso calc R 1 H
C37 0.5658(3) 0.8427(2) 0.46414(17) 0.0418(7) Uani d . 1 C
C38 0.4673(4) 0.7774(3) 0.44435(19) 0.0525(9) Uani d . 1 C
H38A 0.4563 0.7759 0.3935 0.063 Uiso calc R 1 H
C39 0.3868(4) 0.7158(3) 0.4989(2) 0.0572(9) Uani d . 1 C
H39A 0.3170 0.6749 0.4861 0.069 Uiso calc R 1 H
C40 0.4112(4) 0.7152(3) 0.57423(18) 0.0484(8) Uani d . 1 C
H40A 0.3577 0.6716 0.6109 0.058 Uiso calc R 1 H
C41 0.5814(3) 0.8385(2) 0.54203(16) 0.0346(7) Uani d . 1 C
C42 0.6765(3) 0.9082(2) 0.56559(16) 0.0335(6) Uani d . 1 C
O1 0.3115(3) 0.52023(18) 0.73600(16) 0.0622(7) Uani d . 1 O
O2 0.5474(2) 0.56218(15) 0.71000(11) 0.0391(5) Uani d . 1 O
O3 0.8113(2) 0.69427(15) 0.65577(10) 0.0374(5) Uani d . 1 O
O4 1.0197(2) 0.75666(19) 0.59222(12) 0.0543(6) Uani d . 1 O
O5 0.7346(2) 0.82948(15) 0.81289(10) 0.0358(5) Uani d . 1 O
O6 0.5922(3) 0.96169(17) 0.86650(13) 0.0565(6) Uani d . 1 O
O7 0.3116(3) 0.71899(19) 0.75653(14) 0.0466(5) Uani d D 1 O
O8 0.4363(3) 0.90791(18) 0.76753(14) 0.0460(5) Uani d D 1 O
O1W -0.0213(4) 0.8011(2) 0.25713(19) 0.0736(8) Uani d D 1 O
O2W 0.9608(3) 0.1793(2) 0.26813(16) 0.0524(6) Uani d D 1 O
O3W 0.8471(3) 0.0011(2) 0.23119(17) 0.0636(7) Uani d D 1 O
H7A 0.294(4) 0.6576(16) 0.7533(19) 0.052(11) Uiso d D 1 H
H7B 0.231(3) 0.751(3) 0.751(2) 0.077(14) Uiso d D 1 H
H8A 0.476(4) 0.937(3) 0.7979(19) 0.086(15) Uiso d D 1 H
H8B 0.354(3) 0.942(3) 0.767(2) 0.087(15) Uiso d D 1 H
H1WA 0.071(2) 0.786(4) 0.247(2) 0.11(2) Uiso d D 1 H
H1WB -0.049(5) 0.766(3) 0.2961(19) 0.12(2) Uiso d D 1 H
H2WA 0.960(4) 0.194(3) 0.3125(12) 0.067(13) Uiso d D 1 H
H2WB 1.045(3) 0.185(3) 0.2446(17) 0.055(11) Uiso d D 1 H
H3WA 0.895(4) 0.045(3) 0.243(2) 0.076(14) Uiso d D 1 H
H3WB 0.885(4) -0.0577(18) 0.238(2) 0.082(15) Uiso d D 1 H

loop_
_atom_site_aniso_label
_atom_site_aniso_U_11
_atom_site_aniso_U_22
_atom_site_aniso_U_33
_atom_site_aniso_U_12
_atom_site_aniso_U_13
_atom_site_aniso_U_23
Pr1 0.02732(8) 0.02448(8) 0.02624(8) -0.00142(5) -0.00521(6) 0.00062(6)
N1 0.072(2) 0.0397(17) 0.069(2) 0.0113(15) -0.0030(16) -0.0036(16)
N2 0.100(3) 0.098(3) 0.0361(17) -0.035(2) -0.0051(17) -0.0074(18)
N3 0.087(3) 0.098(3) 0.061(2) 0.021(2) -0.0408(19) -0.004(2)
N4 0.0397(14) 0.0338(13) 0.0309(13) 0.0018(11) -0.0052(11) 0.0015(11)
N5 0.0369(14) 0.0367(14) 0.0346(13) -0.0044(11) 0.0027(11) -0.0005(11)
N6 0.0395(14) 0.0274(13) 0.0328(13) 0.0007(10) -0.0072(11) 0.0009(10)
N7 0.0422(15) 0.0369(14) 0.0384(14) -0.0073(12) -0.0145(11) 0.0041(12)
C1 0.0431(18) 0.0347(16) 0.0352(16) -0.0063(14) -0.0064(13) -0.0042(13)
C2 0.0501(19) 0.0305(16) 0.0319(15) -0.0088(14) -0.0004(13) -0.0033(13)
C3 0.058(2) 0.0392(19) 0.054(2) -0.0120(16) 0.0052(17) -0.0059(16)
C4 0.095(3) 0.037(2) 0.067(3) -0.019(2) 0.016(2) -0.0055(19)
C5 0.110(4) 0.0291(19) 0.066(3) 0.004(2) 0.004(2) 0.0000(18)
C6 0.054(2) 0.0347(17) 0.0486(19) -0.0034(15) 0.0003(16) 0.0003(15)
C7 0.0374(17) 0.0356(16) 0.0341(16) -0.0023(13) -0.0030(13) 0.0037(13)
C8 0.0406(17) 0.0346(16) 0.0348(16) -0.0004(13) -0.0018(13) -0.0010(13)
C9 0.065(2) 0.071(3) 0.0386(19) -0.030(2) -0.0010(17) 0.0007(18)
C10 0.104(4) 0.077(3) 0.050(2) -0.020(3) -0.019(2) -0.016(2)
C11 0.101(3) 0.059(3) 0.064(3) -0.037(2) -0.012(2) -0.012(2)
C12 0.071(2) 0.047(2) 0.0451(19) -0.0199(18) 0.0001(17) -0.0002(17)
C13 0.0442(18) 0.0282(15) 0.0365(16) -0.0084(13) -0.0106(13) -0.0001(13)
C14 0.0411(17) 0.0388(17) 0.0338(16) -0.0043(14) -0.0085(13) 0.0001(14)
C15 0.063(2) 0.062(2) 0.047(2) 0.0037(18) -0.0146(17) -0.0163(18)
C16 0.087(3) 0.109(4) 0.042(2) 0.000(3) -0.022(2) -0.024(2)
C17 0.089(3) 0.135(5) 0.044(2) 0.004(3) -0.035(2) -0.004(3)
C18 0.062(2) 0.061(2) 0.046(2) 0.0062(18) -0.0222(17) -0.0063(18)
C19 0.050(2) 0.050(2) 0.0430(18) 0.0102(16) -0.0028(15) 0.0047(16)
C20 0.052(2) 0.058(2) 0.063(2) 0.0210(18) -0.0073(18) 0.0100(19)
C21 0.053(2) 0.050(2) 0.071(3) 0.0032(17) -0.0266(19) 0.0150(19)
C22 0.052(2) 0.0453(19) 0.0424(18) -0.0140(16) -0.0229(15) 0.0120(15)
C23 0.075(3) 0.063(2) 0.045(2) -0.016(2) -0.0298(19) 0.0141(19)
C24 0.090(3) 0.071(3) 0.0272(17) -0.022(2) -0.0235(19) 0.0105(18)
C25 0.058(2) 0.053(2) 0.0351(17) -0.0189(17) -0.0026(16) -0.0038(16)
C26 0.082(3) 0.073(3) 0.0316(18) -0.018(2) 0.0044(19) -0.0075(19)
C27 0.060(2) 0.068(3) 0.050(2) -0.011(2) 0.0168(18) -0.017(2)
C28 0.046(2) 0.048(2) 0.050(2) -0.0021(16) 0.0066(16) -0.0016(17)
C29 0.0453(18) 0.0391(17) 0.0282(15) -0.0131(14) -0.0061(13) 0.0009(13)
C30 0.0430(17) 0.0325(16) 0.0313(15) -0.0097(13) -0.0094(13) 0.0025(13)
C31 0.0488(19) 0.0360(17) 0.0372(17) -0.0061(14) -0.0075(14) 0.0008(14)
C32 0.056(2) 0.0335(17) 0.0485(19) -0.0123(15) -0.0065(16) 0.0000(15)
C33 0.050(2) 0.0353(18) 0.049(2) -0.0032(15) 0.0031(15) 0.0065(15)
C34 0.0403(17) 0.0324(16) 0.0360(16) 0.0018(13) -0.0007(13) 0.0043(13)
C35 0.057(2) 0.050(2) 0.0330(17) -0.0026(17) 0.0003(15) 0.0089(15)
C36 0.062(2) 0.060(2) 0.0294(16) 0.0030(18) -0.0083(15) 0.0038(16)
C37 0.0445(18) 0.0464(19) 0.0349(16) 0.0042(15) -0.0128(14) -0.0020(15)
C38 0.063(2) 0.058(2) 0.0404(19) 0.0030(18) -0.0228(17) -0.0031(17)
C39 0.066(2) 0.055(2) 0.059(2) -0.0137(19) -0.0322(19) -0.0006(19)
C40 0.057(2) 0.047(2) 0.0460(19) -0.0136(16) -0.0202(16) 0.0065(16)
C41 0.0379(16) 0.0307(16) 0.0333(16) 0.0046(13) -0.0067(13) 0.0012(13)
C42 0.0363(16) 0.0282(15) 0.0328(15) 0.0049(12) -0.0045(12) 0.0048(12)
O1 0.0366(13) 0.0408(13) 0.109(2) -0.0046(10) -0.0096(13) -0.0067(14)
O2 0.0373(11) 0.0303(11) 0.0492(12) -0.0072(9) -0.0041(9) -0.0002(9)
O3 0.0390(11) 0.0369(11) 0.0323(11) -0.0027(9) 0.0035(9) 0.0023(9)
O4 0.0470(14) 0.0740(17) 0.0432(13) -0.0252(13) 0.0015(10) -0.0064(12)
O5 0.0396(11) 0.0356(11) 0.0334(11) -0.0030(9) -0.0088(9) -0.0041(9)
O6 0.0727(17) 0.0406(13) 0.0616(15) 0.0169(12) -0.0336(13) -0.0147(12)
O7 0.0344(13) 0.0378(14) 0.0694(16) -0.0025(11) -0.0123(11) -0.0078(12)
O8 0.0425(14) 0.0396(13) 0.0583(15) 0.0051(11) -0.0164(11) -0.0111(11)
O1W 0.076(2) 0.070(2) 0.068(2) 0.0130(17) -0.0098(16) 0.0079(17)
O2W 0.0380(14) 0.0622(16) 0.0612(17) -0.0003(12) -0.0168(13) -0.0156(14)
O3W 0.0533(16) 0.0606(19) 0.084(2) 0.0087(15) -0.0321(14) -0.0200(16)

loop_
_atom_type_symbol
_atom_type_description
_atom_type_scat_dispersion_real
_atom_type_scat_dispersion_imag
_atom_type_scat_source
C C 0.0033 0.0016 'International Tables Vol C Tables 4.2.6.8 and 6.1.1.4'
H H 0.0000 0.0000 'International Tables Vol C Tables 4.2.6.8 and 6.1.1.4'
N N 0.0061 0.0033 'International Tables Vol C Tables 4.2.6.8 and 6.1.1.4'
O O 0.0106 0.0060 'International Tables Vol C Tables 4.2.6.8 and 6.1.1.4'
Pr Pr -0.2180 2.8214 'International Tables Vol C Tables 4.2.6.8 and 6.1.1.4'

loop_
_geom_angle_atom_site_label_1
_geom_angle_atom_site_label_2
_geom_angle_atom_site_label_3
_geom_angle
_geom_angle_publ_flag
O3 Pr1 O2 78.19(7) ?
O3 Pr1 O8 135.36(7) ?
O2 Pr1 O8 139.81(8) ?
O3 Pr1 O5 88.14(7) ?
O2 Pr1 O5 138.27(7) ?
O8 Pr1 O5 74.56(8) ?
O3 Pr1 O7 141.56(8) ?
O2 Pr1 O7 70.66(7) ?
O8 Pr1 O7 69.33(8) ?
O5 Pr1 O7 130.20(7) ?
O3 Pr1 N7 77.16(7) ?
O2 Pr1 N7 78.81(7) ?
O8 Pr1 N7 87.57(8) ?
O5 Pr1 N7 136.40(7) ?
O7 Pr1 N7 75.22(8) ?
O3 Pr1 N5 131.85(7) ?
O2 Pr1 N5 91.85(7) ?
O8 Pr1 N5 79.60(8) ?
O5 Pr1 N5 68.47(7) ?
O7 Pr1 N5 72.19(8) ?
N7 Pr1 N5 147.37(8) ?
O3 Pr1 N4 72.23(7) ?
O2 Pr1 N4 68.55(7) ?
O8 Pr1 N4 133.63(8) ?
O5 Pr1 N4 69.74(7) ?
O7 Pr1 N4 114.42(8) ?
N7 Pr1 N4 138.80(7) ?
N5 Pr1 N4 60.45(7) ?
O3 Pr1 N6 67.33(7) yes
O2 Pr1 N6 130.77(7) yes
O8 Pr1 N6 68.63(8) yes
O5 Pr1 N6 75.96(7) yes
O7 Pr1 N6 118.65(8) yes
N7 Pr1 N6 60.48(7) yes
N5 Pr1 N6 137.34(7) yes
N4 Pr1 N6 126.93(7) yes
C5 N1 C6 116.2(3) ?
C10 N2 C9 116.6(3) ?
C18 N3 C17 116.0(4) ?
C19 N4 C30 117.0(3) ?
C19 N4 Pr1 122.11(19) ?
C30 N4 Pr1 120.89(18) ?
C28 N5 C29 117.4(3) ?
C28 N5 Pr1 120.4(2) ?
C29 N5 Pr1 121.45(19) ?
C31 N6 C42 117.5(2) ?
C31 N6 Pr1 122.42(18) ?
C42 N6 Pr1 119.30(18) ?
C40 N7 C41 117.6(3) ?
C40 N7 Pr1 121.14(19) ?
C41 N7 Pr1 120.45(18) ?
O1 C1 O2 125.5(3) ?
O1 C1 C2 117.2(3) ?
O2 C1 C2 117.3(3) ?
C6 C2 C3 117.8(3) ?
C6 C2 C1 121.9(3) ?
C3 C2 C1 120.1(3) ?
C4 C3 C2 119.2(4) ?
C4 C3 H3A 120.4 ?
C2 C3 H3A 120.4 ?
C5 C4 C3 118.6(4) ?
C5 C4 H4A 120.7 ?
C3 C4 H4A 120.7 ?
N1 C5 C4 124.1(4) ?
N1 C5 H5A 117.9 ?
C4 C5 H5A 117.9 ?
N1 C6 C2 124.0(3) ?
N1 C6 H6A 118.0 ?
C2 C6 H6A 118.0 ?
O4 C7 O3 124.8(3) ?
O4 C7 C8 118.8(3) ?
O3 C7 C8 116.4(3) ?
C9 C8 C12 117.2(3) ?
C9 C8 C7 120.8(3) ?
C12 C8 C7 121.9(3) ?
N2 C9 C8 124.8(3) ?
N2 C9 H9A 117.6 ?
C8 C9 H9A 117.6 ?
N2 C10 C11 123.7(3) ?
N2 C10 H10A 118.2 ?
C11 C10 H10A 118.2 ?
C10 C11 C12 118.7(3) ?
C10 C11 H11A 120.6 ?
C12 C11 H11A 120.6 ?
C11 C12 C8 119.0(3) ?
C11 C12 H12A 120.5 ?
C8 C12 H12A 120.5 ?
O6 C13 O5 124.7(3) ?
O6 C13 C14 117.3(3) ?
O5 C13 C14 118.0(3) ?
C15 C14 C18 118.1(3) ?
C15 C14 C13 120.2(3) ?
C18 C14 C13 121.7(3) ?
C14 C15 C16 119.1(4) ?
C14 C15 H15A 120.5 ?
C16 C15 H15A 120.5 ?
C17 C16 C15 118.3(4) ?
C17 C16 H16A 120.8 ?
C15 C16 H16A 120.8 ?
N3 C17 C16 124.6(4) ?
N3 C17 H17A 117.7 ?
C16 C17 H17A 117.7 ?
N3 C18 C14 123.9(3) ?
N3 C18 H18A 118.0 ?
C14 C18 H18A 118.0 ?
N4 C19 C20 124.3(3) ?
N4 C19 H19A 117.8 ?
C20 C19 H19A 117.8 ?
C21 C20 C19 119.0(3) ?
C21 C20 H20A 120.5 ?
C19 C20 H20A 120.5 ?
C20 C21 C22 119.3(3) ?
C20 C21 H21A 120.4 ?
C22 C21 H21A 120.4 ?
C21 C22 C30 117.8(3) ?
C21 C22 C23 122.3(3) ?
C30 C22 C23 119.9(3) ?
C24 C23 C22 120.6(3) ?
C24 C23 H23A 119.7 ?
C22 C23 H23A 119.7 ?
C23 C24 C25 121.9(3) ?
C23 C24 H24A 119.0 ?
C25 C24 H24A 119.0 ?
C26 C25 C29 116.8(3) ?
C26 C25 C24 123.7(3) ?
C29 C25 C24 119.5(3) ?
C27 C26 C25 120.9(3) ?
C27 C26 H26A 119.5 ?
C25 C26 H26A 119.5 ?
C26 C27 C28 118.5(4) ?
C26 C27 H27A 120.7 ?
C28 C27 H27A 120.7 ?
N5 C28 C27 123.2(3) ?
N5 C28 H28A 118.4 ?
C27 C28 H28A 118.4 ?
N5 C29 C25 123.0(3) ?
N5 C29 C30 118.2(2) ?
C25 C29 C30 118.8(3) ?
N4 C30 C22 122.6(3) ?
N4 C30 C29 118.2(3) ?
C22 C30 C29 119.2(3) ?
N6 C31 C32 124.0(3) ?
N6 C31 H31A 118.0 ?
C32 C31 H31A 118.0 ?
C33 C32 C31 118.7(3) ?
C33 C32 H32A 120.7 ?
C31 C32 H32A 120.7 ?
C32 C33 C34 119.7(3) ?
C32 C33 H33A 120.1 ?
C34 C33 H33A 120.1 ?
C33 C34 C42 117.8(3) ?
C33 C34 C35 122.5(3) ?
C42 C34 C35 119.7(3) ?
C36 C35 C34 120.9(3) ?
C36 C35 H35A 119.5 ?
C34 C35 H35A 119.5 ?
C35 C36 C37 121.6(3) ?
C35 C36 H36A 119.2 ?
C37 C36 H36A 119.2 ?
C38 C37 C41 116.9(3) ?
C38 C37 C36 123.5(3) ?
C41 C37 C36 119.6(3) ?
C39 C38 C37 120.5(3) ?
C39 C38 H38A 119.7 ?
C37 C38 H38A 119.7 ?
C38 C39 C40 118.7(3) ?
C38 C39 H39A 120.6 ?
C40 C39 H39A 120.6 ?
N7 C40 C39 123.4(3) ?
N7 C40 H40A 118.3 ?
C39 C40 H40A 118.3 ?
N7 C41 C37 122.8(3) ?
N7 C41 C42 118.4(2) ?
C37 C41 C42 118.7(3) ?
N6 C42 C34 122.2(3) ?
N6 C42 C41 118.4(2) ?
C34 C42 C41 119.5(3) ?
C1 O2 Pr1 138.71(19) ?
C7 O3 Pr1 152.62(19) ?
C13 O5 Pr1 131.47(18) ?
Pr1 O7 H7A 112(2) ?
Pr1 O7 H7B 141(3) ?
H7A O7 H7B 102(3) ?
Pr1 O8 H8A 110(3) ?
Pr1 O8 H8B 145(3) ?
H8A O8 H8B 103(4) ?
H1WA O1W H1WB 105(3) ?
H2WA O2W H2WB 108(4) ?
H3WA O3W H3WB 113(4) ?

loop_
_geom_bond_atom_site_label_1
_geom_bond_atom_site_label_2
_geom_bond_distance
_geom_bond_publ_flag
Pr1 O2 2.474(2) yes
Pr1 O3 2.364(2) yes
Pr1 O5 2.482(2) yes
Pr1 O7 2.487(2) yes
Pr1 O8 2.476(2) yes
Pr1 N4 2.718(2) yes
Pr1 N5 2.696(2) yes
Pr1 N6 2.730(2) yes
Pr1 N7 2.695(2) yes
N1 C5 1.337(5) ?
N1 C6 1.346(4) ?
N2 C10 1.323(5) ?
N2 C9 1.330(4) ?
N3 C18 1.332(4) ?
N3 C17 1.339(5) ?
N4 C19 1.321(4) ?
N4 C30 1.359(3) ?
N5 C28 1.322(4) ?
N5 C29 1.359(4) ?
N6 C31 1.320(4) ?
N6 C42 1.362(3) ?
N7 C40 1.326(4) ?
N7 C41 1.361(4) ?
C1 O1 1.236(4) ?
C1 O2 1.263(3) ?
C1 C2 1.510(4) ?
C2 C6 1.363(4) ?
C2 C3 1.387(4) ?
C3 C4 1.377(5) ?
C3 H3A 0.9300 ?
C4 C5 1.357(6) ?
C4 H4A 0.9300 ?
C5 H5A 0.9300 ?
C6 H6A 0.9300 ?
C7 O4 1.237(3) ?
C7 O3 1.270(3) ?
C7 C8 1.498(4) ?
C8 C9 1.375(4) ?
C8 C12 1.381(4) ?
C9 H9A 0.9300 ?
C10 C11 1.369(5) ?
C10 H10A 0.9300 ?
C11 C12 1.378(5) ?
C11 H11A 0.9300 ?
C12 H12A 0.9300 ?
C13 O6 1.241(4) ?
C13 O5 1.270(3) ?
C13 C14 1.503(4) ?
C14 C15 1.374(4) ?
C14 C18 1.385(5) ?
C15 C16 1.380(5) ?
C15 H15A 0.9300 ?
C16 C17 1.360(6) ?
C16 H16A 0.9300 ?
C17 H17A 0.9300 ?
C18 H18A 0.9300 ?
C19 C20 1.398(5) ?
C19 H19A 0.9300 ?
C20 C21 1.354(5) ?
C20 H20A 0.9300 ?
C21 C22 1.404(5) ?
C21 H21A 0.9300 ?
C22 C30 1.413(4) ?
C22 C23 1.425(5) ?
C23 C24 1.328(5) ?
C23 H23A 0.9300 ?
C24 C25 1.429(5) ?
C24 H24A 0.9300 ?
C25 C26 1.389(5) ?
C25 C29 1.410(4) ?
C26 C27 1.350(5) ?
C26 H26A 0.9300 ?
C27 C28 1.409(5) ?
C27 H27A 0.9300 ?
C28 H28A 0.9300 ?
C29 C30 1.440(4) ?
C31 C32 1.398(4) ?
C31 H31A 0.9300 ?
C32 C33 1.358(4) ?
C32 H32A 0.9300 ?
C33 C34 1.400(4) ?
C33 H33A 0.9300 ?
C34 C42 1.410(4) ?
C34 C35 1.419(4) ?
C35 C36 1.338(5) ?
C35 H35A 0.9300 ?
C36 C37 1.419(4) ?
C36 H36A 0.9300 ?
C37 C38 1.391(4) ?
C37 C41 1.414(4) ?
C38 C39 1.362(5) ?
C38 H38A 0.9300 ?
C39 C40 1.396(4) ?
C39 H39A 0.9300 ?
C40 H40A 0.9300 ?
C41 C42 1.437(4) ?
O7 H7A 0.832(18) ?
O7 H7B 0.823(19) ?
O8 H8A 0.831(19) ?
O8 H8B 0.829(19) ?
O1W H1WA 0.836(19) ?
O1W H1WB 0.811(19) ?
O2W H2WA 0.827(18) ?
O2W H2WB 0.816(18) ?
O3W H3WA 0.816(18) ?
O3W H3WB 0.812(19) ?

loop_
_geom_hbond_atom_site_label_D
_geom_hbond_atom_site_label_H
_geom_hbond_atom_site_label_A
_geom_hbond_site_symmetry_A
_geom_hbond_distance_DH
_geom_hbond_distance_HA
_geom_hbond_distance_DA
_geom_hbond_angle_DHA
_geom_hbond_publ_flag
O2W H2WA O4 2_766 0.83(2) 1.91(2) 2.729(3) 171(4) yes
O2W H2WB O5 2_766 0.82(3) 2.09(2) 2.894(3) 169(4) yes
O3W H3WA O2W . 0.81(4) 1.99(2) 2.784(4) 164(4) yes
O3W H3WB O1W 1_645 0.81(3) 1.96(2) 2.771(4) 179(4) yes
O7 H7A O1 . 0.83(2) 1.82(2) 2.626(3) 164(3) yes

loop_
_geom_torsion_atom_site_label_1
_geom_torsion_atom_site_label_2
_geom_torsion_atom_site_label_3
_geom_torsion_atom_site_label_4
_geom_torsion
O3 Pr1 N4 C19 -12.5(2)
O2 Pr1 N4 C19 71.4(2)
O8 Pr1 N4 C19 -149.1(2)
O5 Pr1 N4 C19 -107.2(3)
O7 Pr1 N4 C19 126.7(2)
N7 Pr1 N4 C19 31.4(3)
N5 Pr1 N4 C19 176.7(3)
N6 Pr1 N4 C19 -54.2(3)
O3 Pr1 N4 C30 165.5(2)
O2 Pr1 N4 C30 -110.5(2)
O8 Pr1 N4 C30 28.9(2)
O5 Pr1 N4 C30 70.8(2)
O7 Pr1 N4 C30 -55.2(2)
N7 Pr1 N4 C30 -150.61(18)
N5 Pr1 N4 C30 -5.31(19)
N6 Pr1 N4 C30 123.8(2)
O3 Pr1 N5 C28 166.0(2)
O2 Pr1 N5 C28 -118.2(2)
O8 Pr1 N5 C28 22.2(2)
O5 Pr1 N5 C28 99.6(2)
O7 Pr1 N5 C28 -49.2(2)
N7 Pr1 N5 C28 -46.2(3)
N4 Pr1 N5 C28 177.8(3)
N6 Pr1 N5 C28 64.0(3)
O3 Pr1 N5 C29 -3.6(2)
O2 Pr1 N5 C29 72.1(2)
O8 Pr1 N5 C29 -147.4(2)
O5 Pr1 N5 C29 -70.0(2)
O7 Pr1 N5 C29 141.1(2)
N7 Pr1 N5 C29 144.1(2)
N4 Pr1 N5 C29 8.2(2)
N6 Pr1 N5 C29 -105.6(2)
O3 Pr1 N6 C31 -95.8(2)
O2 Pr1 N6 C31 -145.0(2)
O8 Pr1 N6 C31 76.8(2)
O5 Pr1 N6 C31 -1.9(2)
O7 Pr1 N6 C31 126.6(2)
N7 Pr1 N6 C31 176.5(2)
N5 Pr1 N6 C31 32.1(3)
N4 Pr1 N6 C31 -52.5(2)
O3 Pr1 N6 C42 74.00(19)
O2 Pr1 N6 C42 24.8(2)
O8 Pr1 N6 C42 -113.4(2)
O5 Pr1 N6 C42 167.9(2)
O7 Pr1 N6 C42 -63.7(2)
N7 Pr1 N6 C42 -13.69(18)
N5 Pr1 N6 C42 -158.15(18)
N4 Pr1 N6 C42 117.31(19)
O3 Pr1 N7 C40 112.9(3)
O2 Pr1 N7 C40 32.6(2)
O8 Pr1 N7 C40 -109.4(3)
O5 Pr1 N7 C40 -173.8(2)
O7 Pr1 N7 C40 -40.1(2)
N5 Pr1 N7 C40 -43.0(3)
N4 Pr1 N7 C40 70.2(3)
N6 Pr1 N7 C40 -176.1(3)
O3 Pr1 N7 C41 -56.5(2)
O2 Pr1 N7 C41 -136.8(2)
O8 Pr1 N7 C41 81.2(2)
O5 Pr1 N7 C41 16.8(3)
O7 Pr1 N7 C41 150.5(2)
N5 Pr1 N7 C41 147.56(19)
N4 Pr1 N7 C41 -99.2(2)
N6 Pr1 N7 C41 14.50(19)
O1 C1 C2 C6 -179.5(3)
O2 C1 C2 C6 -0.8(4)
O1 C1 C2 C3 -3.9(4)
O2 C1 C2 C3 174.7(3)
C6 C2 C3 C4 1.2(5)
C1 C2 C3 C4 -174.5(3)
C2 C3 C4 C5 0.6(6)
C6 N1 C5 C4 0.9(6)
C3 C4 C5 N1 -1.7(6)
C5 N1 C6 C2 1.1(5)
C3 C2 C6 N1 -2.2(5)
C1 C2 C6 N1 173.5(3)
O4 C7 C8 C9 -17.6(5)
O3 C7 C8 C9 162.5(3)
O4 C7 C8 C12 166.6(3)
O3 C7 C8 C12 -13.3(4)
C10 N2 C9 C8 -1.4(7)
C12 C8 C9 N2 -0.6(6)
C7 C8 C9 N2 -176.6(4)
C9 N2 C10 C11 3.1(7)
N2 C10 C11 C12 -2.5(7)
C10 C11 C12 C8 0.3(6)
C9 C8 C12 C11 1.2(5)
C7 C8 C12 C11 177.2(3)
O6 C13 C14 C15 -1.6(4)
O5 C13 C14 C15 179.5(3)
O6 C13 C14 C18 175.6(3)
O5 C13 C14 C18 -3.3(4)
C18 C14 C15 C16 1.3(5)
C13 C14 C15 C16 178.6(3)
C14 C15 C16 C17 -1.6(6)
C18 N3 C17 C16 0.7(7)
C15 C16 C17 N3 0.6(8)
C17 N3 C18 C14 -1.0(6)
C15 C14 C18 N3 0.0(6)
C13 C14 C18 N3 -177.2(3)
C30 N4 C19 C20 0.7(5)
Pr1 N4 C19 C20 178.8(3)
N4 C19 C20 C21 -0.8(6)
C19 C20 C21 C22 -1.1(6)
C20 C21 C22 C30 2.7(5)
C20 C21 C22 C23 -177.7(3)
C21 C22 C23 C24 179.4(4)
C30 C22 C23 C24 -1.0(5)
C22 C23 C24 C25 2.6(6)
C23 C24 C25 C26 177.9(4)
C23 C24 C25 C29 -1.1(5)
C29 C25 C26 C27 1.8(5)
C24 C25 C26 C27 -177.3(3)
C25 C26 C27 C28 0.4(6)
C29 N5 C28 C27 1.6(5)
Pr1 N5 C28 C27 -168.5(3)
C26 C27 C28 N5 -2.2(5)
C28 N5 C29 C25 0.8(4)
Pr1 N5 C29 C25 170.8(2)
C28 N5 C29 C30 179.4(3)
Pr1 N5 C29 C30 -10.6(3)
C26 C25 C29 N5 -2.5(5)
C24 C25 C29 N5 176.6(3)
C26 C25 C29 C30 178.9(3)
C24 C25 C29 C30 -2.0(4)
C19 N4 C30 C22 1.1(4)
Pr1 N4 C30 C22 -177.0(2)
C19 N4 C30 C29 -179.3(3)
Pr1 N4 C30 C29 2.6(3)
C21 C22 C30 N4 -2.8(4)
C23 C22 C30 N4 177.6(3)
C21 C22 C30 C29 177.6(3)
C23 C22 C30 C29 -2.0(4)
N5 C29 C30 N4 5.2(4)
C25 C29 C30 N4 -176.1(3)
N5 C29 C30 C22 -175.2(3)
C25 C29 C30 C22 3.5(4)
C42 N6 C31 C32 -0.5(4)
Pr1 N6 C31 C32 169.4(2)
N6 C31 C32 C33 -0.5(5)
C31 C32 C33 C34 0.8(5)
C32 C33 C34 C42 0.0(5)
C32 C33 C34 C35 179.2(3)
C33 C34 C35 C36 -177.8(3)
C42 C34 C35 C36 1.4(5)
C34 C35 C36 C37 0.6(5)
C35 C36 C37 C38 176.2(3)
C35 C36 C37 C41 -2.0(5)
C41 C37 C38 C39 2.3(5)
C36 C37 C38 C39 -176.0(3)
C37 C38 C39 C40 -3.4(5)
C41 N7 C40 C39 1.3(5)
Pr1 N7 C40 C39 -168.4(3)
C38 C39 C40 N7 1.6(6)
C40 N7 C41 C37 -2.5(4)
Pr1 N7 C41 C37 167.2(2)
C40 N7 C41 C42 175.3(3)
Pr1 N7 C41 C42 -14.9(3)
C38 C37 C41 N7 0.8(4)
C36 C37 C41 N7 179.1(3)
C38 C37 C41 C42 -177.1(3)
C36 C37 C41 C42 1.3(4)
C31 N6 C42 C34 1.4(4)
Pr1 N6 C42 C34 -168.9(2)
C31 N6 C42 C41 -177.0(3)
Pr1 N6 C42 C41 12.8(3)
C33 C34 C42 N6 -1.1(4)
C35 C34 C42 N6 179.6(3)
C33 C34 C42 C41 177.2(3)
C35 C34 C42 C41 -2.0(4)
N7 C41 C42 N6 1.2(4)
C37 C41 C42 N6 179.1(3)
N7 C41 C42 C34 -177.2(3)
C37 C41 C42 C34 0.7(4)
O1 C1 O2 Pr1 35.1(5)
C2 C1 O2 Pr1 -143.4(2)
O3 Pr1 O2 C1 -179.8(3)
O8 Pr1 O2 C1 -28.3(3)
O5 Pr1 O2 C1 106.7(3)
O7 Pr1 O2 C1 -22.6(3)
N7 Pr1 O2 C1 -100.8(3)
N5 Pr1 O2 C1 47.7(3)
N4 Pr1 O2 C1 104.8(3)
N6 Pr1 O2 C1 -134.3(3)
O4 C7 O3 Pr1 92.0(5)
C8 C7 O3 Pr1 -88.1(5)
O2 Pr1 O3 C7 123.2(4)
O8 Pr1 O3 C7 -30.9(5)
O5 Pr1 O3 C7 -96.5(4)
O7 Pr1 O3 C7 87.0(4)
N7 Pr1 O3 C7 42.1(4)
N5 Pr1 O3 C7 -155.1(4)
N4 Pr1 O3 C7 -165.8(4)
N6 Pr1 O3 C7 -21.0(4)
O6 C13 O5 Pr1 -40.1(4)
C14 C13 O5 Pr1 138.6(2)
O3 Pr1 O5 C13 169.2(2)
O2 Pr1 O5 C13 -120.9(2)
O8 Pr1 O5 C13 30.8(2)
O7 Pr1 O5 C13 -13.7(3)
N7 Pr1 O5 C13 100.1(2)
N5 Pr1 O5 C13 -53.9(2)
N4 Pr1 O5 C13 -119.1(2)
N6 Pr1 O5 C13 102.1(2)
